data_7135716
loop_
_publ_author_name
'Xu, Jieqiong'
'Zhou, Jie'
'Yang, Wenyan'
'Deng, Shengyong'
'Wei, Peifa'

_publ_section_title
;
 Competitive supramolecular assembly tunes anthracene emission over 165 nm
 <i>via</i> controlled &#x3c0;-overlap.
;
_journal_issue 34
_journal_name_full 'Chemical communications (Cambridge, England)'
_journal_page_first 8743
_journal_page_last 8747
_journal_paper_doi 10.1039/d6cc01407k
_journal_volume 62
_journal_year 2026
_chemical_formula_sum 'C34 H22 B3 Cl6 N4 O9'
_chemical_formula_weight 875.68
_space_group_crystal_system orthorhombic
_space_group_IT_number 61
_space_group_name_Hall '-P 2ac 2ab'
_space_group_name_H-M_alt 'P b c a'
_atom_sites_solution_hydrogens geom
_audit_creation_method SHELXL-2025/1
_audit_update_record
;
2026-01-22 deposited with the CCDC.	2026-04-08 downloaded from the CCDC.
;
_cell_angle_alpha 90
_cell_angle_beta 90
_cell_angle_gamma 90
_cell_formula_units_Z 8
_cell_length_a 15.12783(19)
_cell_length_b 19.4966(3)
_cell_length_c 25.6114(4)
_cell_measurement_reflns_used 14395
_cell_measurement_temperature 120(2)
_cell_measurement_theta_max 77.8050
_cell_measurement_theta_min 3.4620
_cell_volume 7553.86(19)
_computing_structure_refinement 'SHELXL-2025/1 (Sheldrick, 2025)'
_computing_structure_solution 'SHELXT 2014/5 (Sheldrick, 2014)'
_diffrn_ambient_temperature 120(2)
_diffrn_measured_fraction_theta_full 0.997
_diffrn_measured_fraction_theta_max 0.954
_diffrn_measurement_device_type 'XtaLAB Synergy R, HyPix'
_diffrn_radiation_type CuK\a
_diffrn_radiation_wavelength 1.54184
_diffrn_reflns_av_R_equivalents 0.0499
_diffrn_reflns_av_unetI/netI 0.0388
_diffrn_reflns_Laue_measured_fraction_full 0.997
_diffrn_reflns_Laue_measured_fraction_max 0.954
_diffrn_reflns_limit_h_max 19
_diffrn_reflns_limit_h_min -10
_diffrn_reflns_limit_k_max 24
_diffrn_reflns_limit_k_min -24
_diffrn_reflns_limit_l_max 32
_diffrn_reflns_limit_l_min -28
_diffrn_reflns_number 30774
_diffrn_reflns_point_group_measured_fraction_full 0.997
_diffrn_reflns_point_group_measured_fraction_max 0.954
_diffrn_reflns_theta_full 67.684
_diffrn_reflns_theta_max 78.455
_diffrn_reflns_theta_min 3.451
_exptl_absorpt_coefficient_mu 4.667
_exptl_absorpt_correction_T_max 1.00000
_exptl_absorpt_correction_T_min 0.31720
_exptl_absorpt_correction_type multi-scan
_exptl_absorpt_process_details
;
CrysAlisPro 1.171.42.93a (Rigaku Oxford Diffraction, 2023)
Empirical absorption correction using spherical harmonics,
implemented in SCALE3 ABSPACK scaling algorithm.
;
_exptl_crystal_density_diffrn 1.540
_exptl_crystal_description block
_exptl_crystal_F_000 3544
_exptl_crystal_size_max 0.300
_exptl_crystal_size_mid 0.200
_exptl_crystal_size_min 0.100
_refine_diff_density_max 0.611
_refine_diff_density_min -0.772
_refine_diff_density_rms 0.083
_refine_ls_extinction_method none
_refine_ls_goodness_of_fit_ref 1.069
_refine_ls_hydrogen_treatment constr
_refine_ls_matrix_type full
_refine_ls_number_parameters 505
_refine_ls_number_reflns 7748
_refine_ls_number_restraints 0
_refine_ls_restrained_S_all 1.069
_refine_ls_R_factor_all 0.0617
_refine_ls_R_factor_gt 0.0531
_refine_ls_shift/su_max 0.001
_refine_ls_shift/su_mean 0.000
_refine_ls_structure_factor_coef Fsqd
_refine_ls_weighting_details 'w=1/[\s^2^(Fo^2^)+(0.0950P)^2^+5.8097P] where P=(Fo^2^+2Fc^2^)/3'
_refine_ls_weighting_scheme calc
_refine_ls_wR_factor_gt 0.1508
_refine_ls_wR_factor_ref 0.1576
_reflns_Friedel_coverage 0.000
_reflns_number_gt 6502
_reflns_number_total 7748
_reflns_threshold_expression 'I > 2\s(I)'
_cod_data_source_file d6cc01407k2.cif
_cod_data_source_block 0621-1_auto
_cod_depositor_comments 'Adding full bibliography for 7135715--7135719.cif.'
_cod_original_cell_volume 7553.8(2)
_cod_database_code 7135716
_shelx_shelxl_version_number 2025/1
_shelx_space_group_comment
;
The symmetry employed for this shelxl refinement is uniquely defined
by the following loop, which should always be used as a source of
symmetry information in preference to the above space-group names.
They are only intended as comments.
;
_shelx_estimated_absorpt_t_min 0.335
_shelx_estimated_absorpt_t_max 0.653

loop_
_space_group_symop_operation_xyz
'x, y, z'
'-x+1/2, -y, z+1/2'
'-x, y+1/2, -z+1/2'
'x+1/2, -y+1/2, -z'
'-x, -y, -z'
'x-1/2, y, -z-1/2'
'x, -y-1/2, z-1/2'
'-x-1/2, y-1/2, z'

loop_
_atom_site_label
_atom_site_type_symbol
_atom_site_fract_x
_atom_site_fract_y
_atom_site_fract_z
_atom_site_U_iso_or_equiv
_atom_site_adp_type
_atom_site_occupancy
_atom_site_site_symmetry_order
_atom_site_calc_flag
_atom_site_refinement_flags_posn
_atom_site_refinement_flags_adp
_atom_site_refinement_flags_occupancy
_atom_site_disorder_assembly
_atom_site_disorder_group
Cl1 Cl 0.39575(6) 0.11104(4) 0.94312(3) 0.0516(2) Uani 1 1 d . . . . .
Cl2 Cl 0.36972(5) 0.23263(5) 1.00503(3) 0.0519(2) Uani 1 1 d . . . . .
Cl3 Cl 0.34709(5) 0.23775(5) 0.89318(3) 0.0520(2) Uani 1 1 d . . . . .
C1 C 0.40550(19) 0.19979(17) 0.94473(12) 0.0367(6) Uani 1 1 d . . . . .
H1 H 0.469424 0.211600 0.940512 0.044 Uiso 1 1 calc R U . . .
Cl4 Cl 0.06354(5) 0.73568(5) 0.63625(3) 0.0479(2) Uani 1 1 d . . . . .
Cl5 Cl 0.03656(5) 0.88237(4) 0.64139(3) 0.04144(19) Uani 1 1 d . . . . .
Cl6 Cl -0.11340(4) 0.79110(4) 0.63078(3) 0.03928(19) Uani 1 1 d . . . . .
C2 C -0.00127(18) 0.80500(15) 0.61432(11) 0.0328(6) Uani 1 1 d . . . . .
H2 H 0.003761 0.807942 0.575454 0.039 Uiso 1 1 calc R U . . .
O1 O 0.53036(10) 0.42805(8) 0.78471(6) 0.0178(3) Uani 1 1 d . . . . .
O2 O 0.66317(10) 0.41846(8) 0.83773(6) 0.0180(3) Uani 1 1 d . . . . .
O3 O 0.55951(10) 0.50857(9) 0.85257(6) 0.0203(3) Uani 1 1 d . . . . .
O4 O 0.89966(16) 0.65972(12) 1.00253(10) 0.0479(6) Uani 1 1 d . . . . .
O5 O 0.93689(15) 0.56030(13) 1.03281(9) 0.0481(6) Uani 1 1 d . . . . .
O6 O 0.55587(15) 0.06843(10) 0.86351(8) 0.0397(5) Uani 1 1 d . . . . .
O7 O 0.44688(13) 0.08200(10) 0.81015(9) 0.0378(5) Uani 1 1 d . . . . .
O8 O 0.16778(14) 0.62679(12) 0.70310(8) 0.0419(5) Uani 1 1 d . . . . .
O9 O 0.20393(12) 0.70713(9) 0.75754(9) 0.0349(5) Uani 1 1 d . . . . .
N1 N 0.67176(12) 0.39748(10) 0.74295(7) 0.0159(4) Uani 1 1 d . . . . .
N2 N 0.21424(13) 0.64991(11) 0.73828(9) 0.0277(5) Uani 1 1 d . . . . .
N3 N 0.89095(16) 0.59701(13) 1.00518(10) 0.0346(5) Uani 1 1 d . . . . .
N4 N 0.51317(15) 0.10300(11) 0.83267(9) 0.0287(5) Uani 1 1 d . . . . .
C3 C 0.70131(14) 0.50640(12) 0.90606(8) 0.0181(4) Uani 1 1 d . . . . .
C4 C 0.77707(15) 0.47068(13) 0.92103(10) 0.0232(5) Uani 1 1 d . . . . .
H4 H 0.786838 0.425764 0.907855 0.028 Uiso 1 1 calc R U . . .
C5 C 0.83828(16) 0.49943(14) 0.95470(10) 0.0263(5) Uani 1 1 d . . . . .
H5 H 0.889305 0.474632 0.965238 0.032 Uiso 1 1 calc R U . . .
C6 C 0.82313(16) 0.56473(14) 0.97241(10) 0.0259(5) Uani 1 1 d . . . . .
C7 C 0.74825(17) 0.60234(13) 0.95958(10) 0.0279(5) Uani 1 1 d . . . . .
H7 H 0.739413 0.647282 0.972938 0.033 Uiso 1 1 calc R U . . .
C8 C 0.68681(16) 0.57214(13) 0.92665(10) 0.0241(5) Uani 1 1 d . . . . .
H8 H 0.634272 0.596241 0.917911 0.029 Uiso 1 1 calc R U . . .
C9 C 0.42788(14) 0.52959(12) 0.79280(9) 0.0186(4) Uani 1 1 d . . . . .
C10 C 0.38033(14) 0.51036(12) 0.74826(9) 0.0194(4) Uani 1 1 d . . . . .
H10 H 0.397049 0.470041 0.729922 0.023 Uiso 1 1 calc R U . . .
C11 C 0.30917(15) 0.54887(12) 0.73016(9) 0.0208(5) Uani 1 1 d . . . . .
H11 H 0.277124 0.535535 0.699920 0.025 Uiso 1 1 calc R U . . .
C12 C 0.28686(14) 0.60724(12) 0.75784(9) 0.0211(5) Uani 1 1 d . . . . .
C13 C 0.33155(15) 0.62823(13) 0.80226(10) 0.0236(5) Uani 1 1 d . . . . .
H13 H 0.314260 0.668499 0.820479 0.028 Uiso 1 1 calc R U . . .
C14 C 0.40229(14) 0.58885(12) 0.81945(9) 0.0210(5) Uani 1 1 d . . . . .
H14 H 0.433788 0.602447 0.849823 0.025 Uiso 1 1 calc R U . . .
C15 C 0.74618(14) 0.35993(12) 0.73799(9) 0.0179(4) Uani 1 1 d . . . . .
H15 H 0.760054 0.326987 0.764065 0.021 Uiso 1 1 calc R U . . .
C16 C 0.80271(14) 0.36794(12) 0.69620(9) 0.0188(4) Uani 1 1 d . . . . .
H16 H 0.854550 0.340650 0.693585 0.023 Uiso 1 1 calc R U . . .
C17 C 0.78331(15) 0.41634(12) 0.65781(9) 0.0197(5) Uani 1 1 d . . . . .
C18 C 0.70524(15) 0.45430(13) 0.66300(9) 0.0215(5) Uani 1 1 d . . . . .
H18 H 0.689299 0.487212 0.637319 0.026 Uiso 1 1 calc R U . . .
C19 C 0.65168(15) 0.44340(12) 0.70583(9) 0.0204(5) Uani 1 1 d . . . . .
H19 H 0.598791 0.469313 0.709115 0.024 Uiso 1 1 calc R U . . .
C20 C 0.84144(15) 0.43040(13) 0.61526(9) 0.0220(5) Uani 1 1 d . . . . .
C21 C 0.88953(15) 0.44908(13) 0.58073(9) 0.0216(5) Uani 1 1 d . . . . .
C22 C 0.94559(14) 0.47457(13) 0.54023(9) 0.0199(5) Uani 1 1 d . . . . .
C23 C 1.01490(15) 0.43312(13) 0.52080(9) 0.0204(4) Uani 1 1 d . . . . .
C24 C 1.03231(17) 0.36675(14) 0.54113(10) 0.0273(5) Uani 1 1 d . . . . .
H24 H 0.997748 0.349882 0.569316 0.033 Uiso 1 1 calc R U . . .
C25 C 1.09758(18) 0.32701(14) 0.52094(11) 0.0314(6) Uani 1 1 d . . . . .
H25 H 1.107676 0.282509 0.534832 0.038 Uiso 1 1 calc R U . . .
C26 C 1.15106(17) 0.35144(15) 0.47911(11) 0.0316(6) Uani 1 1 d . . . . .
H26 H 1.195722 0.322929 0.464664 0.038 Uiso 1 1 calc R U . . .
C27 C 1.13799(16) 0.41587(14) 0.45983(10) 0.0264(5) Uani 1 1 d . . . . .
H27 H 1.175106 0.432362 0.432673 0.032 Uiso 1 1 calc R U . . .
C28 C 1.06964(15) 0.45891(13) 0.47971(9) 0.0204(5) Uani 1 1 d . . . . .
C29 C 0.58977(14) 0.30916(12) 0.80430(8) 0.0172(4) Uani 1 1 d . . . . .
C30 C 0.52811(15) 0.27585(12) 0.77227(9) 0.0199(4) Uani 1 1 d . . . . .
H30 H 0.502238 0.300436 0.744124 0.024 Uiso 1 1 calc R U . . .
C31 C 0.50368(15) 0.20805(13) 0.78039(10) 0.0227(5) Uani 1 1 d . . . . .
H31 H 0.461840 0.186225 0.758272 0.027 Uiso 1 1 calc R U . . .
C32 C 0.54211(15) 0.17309(12) 0.82174(9) 0.0212(5) Uani 1 1 d . . . . .
C33 C 0.60585(16) 0.20289(13) 0.85360(10) 0.0248(5) Uani 1 1 d . . . . .
H33 H 0.632961 0.177461 0.880885 0.030 Uiso 1 1 calc R U . . .
C34 C 0.62879(16) 0.27065(13) 0.84450(9) 0.0228(5) Uani 1 1 d . . . . .
H34 H 0.672121 0.291654 0.866072 0.027 Uiso 1 1 calc R U . . .
B1 B 0.63790(16) 0.47494(14) 0.86383(10) 0.0183(5) Uani 1 1 d . . . . .
B2 B 0.61017(15) 0.38937(13) 0.79574(10) 0.0168(5) Uani 1 1 d . . . . .
B3 B 0.50924(16) 0.48588(13) 0.81092(10) 0.0179(5) Uani 1 1 d . . . . .

loop_
_atom_site_aniso_label
_atom_site_aniso_U_11
_atom_site_aniso_U_22
_atom_site_aniso_U_33
_atom_site_aniso_U_23
_atom_site_aniso_U_13
_atom_site_aniso_U_12
Cl1 0.0660(5) 0.0432(4) 0.0457(5) 0.0016(3) 0.0127(4) 0.0051(4)
Cl2 0.0433(4) 0.0717(6) 0.0407(4) -0.0184(4) -0.0077(3) 0.0154(4)
Cl3 0.0429(4) 0.0688(6) 0.0443(4) 0.0211(4) -0.0055(3) 0.0020(4)
C1 0.0276(13) 0.0484(17) 0.0340(15) 0.0020(13) -0.0012(11) 0.0048(12)
Cl4 0.0454(4) 0.0599(5) 0.0385(4) 0.0119(3) 0.0038(3) 0.0252(4)
Cl5 0.0331(4) 0.0527(4) 0.0385(4) 0.0002(3) 0.0010(3) -0.0126(3)
Cl6 0.0280(3) 0.0391(4) 0.0508(4) -0.0029(3) 0.0049(3) -0.0024(3)
C2 0.0290(13) 0.0436(15) 0.0259(13) 0.0022(11) -0.0010(10) 0.0084(12)
O1 0.0111(7) 0.0240(8) 0.0184(7) -0.0005(6) -0.0001(6) 0.0008(6)
O2 0.0123(7) 0.0250(8) 0.0166(7) -0.0017(6) -0.0001(6) 0.0000(6)
O3 0.0137(7) 0.0261(8) 0.0212(8) -0.0041(6) -0.0002(6) 0.0020(6)
O4 0.0518(13) 0.0373(12) 0.0546(14) -0.0040(10) -0.0219(11) -0.0112(10)
O5 0.0453(12) 0.0514(13) 0.0475(13) 0.0007(11) -0.0296(11) -0.0010(10)
O6 0.0508(13) 0.0285(10) 0.0397(11) 0.0108(8) 0.0050(9) -0.0009(9)
O7 0.0363(11) 0.0311(10) 0.0461(12) -0.0036(9) 0.0045(9) -0.0135(8)
O8 0.0320(10) 0.0525(13) 0.0413(12) -0.0067(10) -0.0167(9) 0.0152(9)
O9 0.0215(9) 0.0246(9) 0.0586(13) 0.0012(8) -0.0026(8) 0.0041(7)
N1 0.0116(8) 0.0200(9) 0.0161(9) 0.0010(7) 0.0009(7) -0.0013(7)
N2 0.0164(9) 0.0314(11) 0.0352(12) 0.0025(9) 0.0009(8) 0.0046(9)
N3 0.0336(12) 0.0366(13) 0.0335(12) -0.0032(10) -0.0122(10) -0.0069(10)
N4 0.0313(11) 0.0242(10) 0.0305(11) -0.0025(9) 0.0098(9) -0.0029(9)
C3 0.0140(10) 0.0243(11) 0.0160(10) 0.0010(8) 0.0024(8) -0.0021(8)
C4 0.0180(11) 0.0272(12) 0.0243(12) -0.0003(9) -0.0017(9) 0.0004(9)
C5 0.0183(11) 0.0334(13) 0.0273(12) 0.0029(10) -0.0063(9) 0.0025(10)
C6 0.0215(11) 0.0334(13) 0.0228(11) 0.0007(10) -0.0084(9) -0.0086(10)
C7 0.0289(13) 0.0266(12) 0.0283(12) -0.0048(10) -0.0035(10) 0.0005(10)
C8 0.0189(11) 0.0284(12) 0.0251(12) -0.0030(10) -0.0032(9) 0.0022(10)
C9 0.0110(9) 0.0242(11) 0.0206(11) -0.0003(9) 0.0041(8) -0.0021(8)
C10 0.0150(10) 0.0238(11) 0.0194(10) -0.0028(9) 0.0028(8) -0.0005(9)
C11 0.0140(10) 0.0268(11) 0.0216(11) -0.0016(9) -0.0006(8) -0.0021(9)
C12 0.0111(10) 0.0251(11) 0.0270(12) 0.0038(9) 0.0001(8) 0.0005(9)
C13 0.0161(10) 0.0258(11) 0.0289(12) -0.0051(10) 0.0009(9) 0.0006(9)
C14 0.0148(10) 0.0253(11) 0.0229(11) -0.0034(9) -0.0004(9) 0.0001(9)
C15 0.0129(10) 0.0214(10) 0.0194(10) 0.0015(8) 0.0012(8) 0.0000(8)
C16 0.0120(9) 0.0257(11) 0.0188(10) -0.0008(9) 0.0017(8) -0.0019(8)
C17 0.0163(10) 0.0256(11) 0.0170(10) -0.0002(9) 0.0032(8) -0.0065(9)
C18 0.0185(11) 0.0278(11) 0.0182(11) 0.0049(9) 0.0006(8) -0.0008(9)
C19 0.0160(10) 0.0235(11) 0.0216(11) 0.0037(9) 0.0002(9) 0.0011(9)
C20 0.0170(10) 0.0296(12) 0.0195(11) 0.0016(9) 0.0017(9) -0.0036(9)
C21 0.0177(11) 0.0301(12) 0.0169(11) 0.0009(9) 0.0008(9) -0.0019(9)
C22 0.0143(10) 0.0312(12) 0.0142(10) -0.0012(9) 0.0019(8) -0.0050(9)
C23 0.0166(10) 0.0293(11) 0.0154(10) -0.0008(9) 0.0010(8) -0.0041(9)
C24 0.0243(12) 0.0324(13) 0.0250(12) 0.0037(10) 0.0036(10) -0.0048(10)
C25 0.0322(13) 0.0312(13) 0.0310(14) 0.0059(11) 0.0035(11) 0.0029(11)
C26 0.0252(12) 0.0395(15) 0.0300(13) 0.0011(11) 0.0063(10) 0.0052(11)
C27 0.0209(11) 0.0376(14) 0.0208(11) 0.0010(10) 0.0046(9) 0.0006(10)
C28 0.0148(10) 0.0317(12) 0.0147(10) -0.0001(9) 0.0003(8) -0.0039(9)
C29 0.0110(9) 0.0246(11) 0.0159(10) 0.0005(8) 0.0048(8) 0.0011(8)
C30 0.0156(10) 0.0250(11) 0.0192(10) 0.0003(9) 0.0009(8) 0.0004(9)
C31 0.0163(10) 0.0283(12) 0.0234(12) -0.0030(9) 0.0027(9) -0.0017(9)
C32 0.0205(11) 0.0204(11) 0.0227(11) -0.0013(9) 0.0083(9) -0.0015(9)
C33 0.0246(12) 0.0274(12) 0.0225(12) 0.0036(10) -0.0005(9) 0.0003(10)
C34 0.0225(11) 0.0261(12) 0.0199(11) 0.0007(9) -0.0016(9) -0.0028(9)
B1 0.0138(11) 0.0236(12) 0.0175(11) 0.0022(9) 0.0026(9) -0.0023(10)
B2 0.0102(11) 0.0223(12) 0.0178(11) 0.0009(9) 0.0007(8) 0.0005(9)
B3 0.0119(11) 0.0242(12) 0.0176(12) 0.0002(9) 0.0044(9) -0.0021(9)

loop_
_atom_type_symbol
_atom_type_description
_atom_type_scat_dispersion_real
_atom_type_scat_dispersion_imag
_atom_type_scat_source
C C 0.0181 0.0091 'International Tables Vol C Tables 4.2.6.8 and 6.1.1.4'
H H 0.0000 0.0000 'International Tables Vol C Tables 4.2.6.8 and 6.1.1.4'
B B 0.0090 0.0039 'International Tables Vol C Tables 4.2.6.8 and 6.1.1.4'
Cl Cl 0.3639 0.7018 'International Tables Vol C Tables 4.2.6.8 and 6.1.1.4'
N N 0.0311 0.0180 'International Tables Vol C Tables 4.2.6.8 and 6.1.1.4'
O O 0.0492 0.0322 'International Tables Vol C Tables 4.2.6.8 and 6.1.1.4'

loop_
_geom_angle_atom_site_label_1
_geom_angle_atom_site_label_2
_geom_angle_atom_site_label_3
_geom_angle
_geom_angle_site_symmetry_1
_geom_angle_site_symmetry_3
_geom_angle_publ_flag
Cl1 C1 Cl3 111.10(17) . . ?
Cl1 C1 Cl2 110.96(17) . . ?
Cl3 C1 Cl2 110.67(17) . . ?
Cl1 C1 H1 108.0 . . ?
Cl3 C1 H1 108.0 . . ?
Cl2 C1 H1 108.0 . . ?
Cl5 C2 Cl4 110.60(15) . . ?
Cl5 C2 Cl6 110.49(15) . . ?
Cl4 C2 Cl6 109.89(16) . . ?
Cl5 C2 H2 108.6 . . ?
Cl4 C2 H2 108.6 . . ?
Cl6 C2 H2 108.6 . . ?
B3 O1 B2 122.27(19) . . ?
B1 O2 B2 122.00(18) . . ?
B3 O3 B1 118.67(19) . . ?
C19 N1 C15 118.99(19) . . ?
C19 N1 B2 121.15(18) . . ?
C15 N1 B2 119.78(18) . . ?
O8 N2 O9 123.7(2) . . ?
O8 N2 C12 118.1(2) . . ?
O9 N2 C12 118.2(2) . . ?
O5 N3 O4 123.5(2) . . ?
O5 N3 C6 118.5(2) . . ?
O4 N3 C6 118.0(2) . . ?
O6 N4 O7 123.5(2) . . ?
O6 N4 C32 118.7(2) . . ?
O7 N4 C32 117.8(2) . . ?
C4 C3 C8 118.8(2) . . ?
C4 C3 B1 119.7(2) . . ?
C8 C3 B1 121.3(2) . . ?
C5 C4 C3 121.3(2) . . ?
C5 C4 H4 119.4 . . ?
C3 C4 H4 119.4 . . ?
C6 C5 C4 118.1(2) . . ?
C6 C5 H5 121.0 . . ?
C4 C5 H5 121.0 . . ?
C5 C6 C7 123.3(2) . . ?
C5 C6 N3 118.1(2) . . ?
C7 C6 N3 118.6(2) . . ?
C8 C7 C6 117.8(2) . . ?
C8 C7 H7 121.1 . . ?
C6 C7 H7 121.1 . . ?
C7 C8 C3 120.8(2) . . ?
C7 C8 H8 119.6 . . ?
C3 C8 H8 119.6 . . ?
C14 C9 C10 118.5(2) . . ?
C14 C9 B3 121.5(2) . . ?
C10 C9 B3 120.0(2) . . ?
C11 C10 C9 121.6(2) . . ?
C11 C10 H10 119.2 . . ?
C9 C10 H10 119.2 . . ?
C12 C11 C10 117.5(2) . . ?
C12 C11 H11 121.2 . . ?
C10 C11 H11 121.2 . . ?
C11 C12 C13 123.0(2) . . ?
C11 C12 N2 118.3(2) . . ?
C13 C12 N2 118.6(2) . . ?
C12 C13 C14 118.2(2) . . ?
C12 C13 H13 120.9 . . ?
C14 C13 H13 120.9 . . ?
C13 C14 C9 121.1(2) . . ?
C13 C14 H14 119.5 . . ?
C9 C14 H14 119.5 . . ?
N1 C15 C16 122.0(2) . . ?
N1 C15 H15 119.0 . . ?
C16 C15 H15 119.0 . . ?
C15 C16 C17 119.6(2) . . ?
C15 C16 H16 120.2 . . ?
C17 C16 H16 120.2 . . ?
C16 C17 C18 117.9(2) . . ?
C16 C17 C20 122.6(2) . . ?
C18 C17 C20 119.4(2) . . ?
C19 C18 C17 119.3(2) . . ?
C19 C18 H18 120.4 . . ?
C17 C18 H18 120.4 . . ?
N1 C19 C18 122.2(2) . . ?
N1 C19 H19 118.9 . . ?
C18 C19 H19 118.9 . . ?
C21 C20 C17 173.4(3) . . ?
C20 C21 C22 177.3(3) . . ?
C28 C22 C23 121.2(2) 5_766 . ?
C28 C22 C21 119.0(2) 5_766 . ?
C23 C22 C21 119.8(2) . . ?
C22 C23 C24 122.0(2) . . ?
C22 C23 C28 119.2(2) . . ?
C24 C23 C28 118.9(2) . . ?
C25 C24 C23 121.0(2) . . ?
C25 C24 H24 119.5 . . ?
C23 C24 H24 119.5 . . ?
C24 C25 C26 120.6(3) . . ?
C24 C25 H25 119.7 . . ?
C26 C25 H25 119.7 . . ?
C27 C26 C25 119.9(2) . . ?
C27 C26 H26 120.1 . . ?
C25 C26 H26 120.1 . . ?
C26 C27 C28 121.2(2) . . ?
C26 C27 H27 119.4 . . ?
C28 C27 H27 119.4 . . ?
C22 C28 C27 122.0(2) 5_766 . ?
C22 C28 C23 119.6(2) 5_766 . ?
C27 C28 C23 118.4(2) . . ?
C30 C29 C34 117.5(2) . . ?
C30 C29 B2 119.9(2) . . ?
C34 C29 B2 122.6(2) . . ?
C31 C30 C29 122.0(2) . . ?
C31 C30 H30 119.0 . . ?
C29 C30 H30 119.0 . . ?
C32 C31 C30 118.1(2) . . ?
C32 C31 H31 121.0 . . ?
C30 C31 H31 121.0 . . ?
C31 C32 C33 122.2(2) . . ?
C31 C32 N4 118.7(2) . . ?
C33 C32 N4 119.1(2) . . ?
C34 C33 C32 118.3(2) . . ?
C34 C33 H33 120.9 . . ?
C32 C33 H33 120.9 . . ?
C33 C34 C29 121.8(2) . . ?
C33 C34 H34 119.1 . . ?
C29 C34 H34 119.1 . . ?
O2 B1 O3 121.9(2) . . ?
O2 B1 C3 119.3(2) . . ?
O3 B1 C3 118.8(2) . . ?
O1 B2 O2 113.54(19) . . ?
O1 B2 C29 111.84(18) . . ?
O2 B2 C29 112.56(19) . . ?
O1 B2 N1 105.10(17) . . ?
O2 B2 N1 104.89(16) . . ?
C29 B2 N1 108.25(18) . . ?
O1 B3 O3 121.4(2) . . ?
O1 B3 C9 119.5(2) . . ?
O3 B3 C9 119.1(2) . . ?

loop_
_geom_bond_atom_site_label_1
_geom_bond_atom_site_label_2
_geom_bond_distance
_geom_bond_site_symmetry_2
_geom_bond_publ_flag
Cl1 C1 1.737(3) . ?
Cl2 C1 1.757(3) . ?
Cl3 C1 1.753(3) . ?
C1 H1 1.0000 . ?
Cl4 C2 1.762(3) . ?
Cl5 C2 1.756(3) . ?
Cl6 C2 1.769(3) . ?
C2 H2 1.0000 . ?
O1 B3 1.351(3) . ?
O1 B2 1.451(3) . ?
O2 B1 1.344(3) . ?
O2 B2 1.456(3) . ?
O3 B3 1.383(3) . ?
O3 B1 1.385(3) . ?
O4 N3 1.232(3) . ?
O5 N3 1.223(3) . ?
O6 N4 1.223(3) . ?
O7 N4 1.227(3) . ?
O8 N2 1.228(3) . ?
O9 N2 1.230(3) . ?
N1 C19 1.341(3) . ?
N1 C15 1.349(3) . ?
N1 B2 1.650(3) . ?
N2 C12 1.466(3) . ?
N3 C6 1.467(3) . ?
N4 C32 1.462(3) . ?
C3 C4 1.395(3) . ?
C3 C8 1.403(3) . ?
C3 B1 1.570(3) . ?
C4 C5 1.384(3) . ?
C4 H4 0.9500 . ?
C5 C6 1.371(4) . ?
C5 H5 0.9500 . ?
C6 C7 1.389(4) . ?
C7 C8 1.386(3) . ?
C7 H7 0.9500 . ?
C8 H8 0.9500 . ?
C9 C14 1.397(3) . ?
C9 C10 1.400(3) . ?
C9 B3 1.567(3) . ?
C10 C11 1.392(3) . ?
C10 H10 0.9500 . ?
C11 C12 1.383(3) . ?
C11 H11 0.9500 . ?
C12 C13 1.385(3) . ?
C13 C14 1.389(3) . ?
C13 H13 0.9500 . ?
C14 H14 0.9500 . ?
C15 C16 1.379(3) . ?
C15 H15 0.9500 . ?
C16 C17 1.394(3) . ?
C16 H16 0.9500 . ?
C17 C18 1.400(3) . ?
C17 C20 1.427(3) . ?
C18 C19 1.380(3) . ?
C18 H18 0.9500 . ?
C19 H19 0.9500 . ?
C20 C21 1.202(3) . ?
C21 C22 1.429(3) . ?
C22 C28 1.413(3) 5_766 ?
C22 C23 1.414(3) . ?
C23 C24 1.419(4) . ?
C23 C28 1.430(3) . ?
C24 C25 1.357(4) . ?
C24 H24 0.9500 . ?
C25 C26 1.425(4) . ?
C25 H25 0.9500 . ?
C26 C27 1.364(4) . ?
C26 H26 0.9500 . ?
C27 C28 1.426(3) . ?
C27 H27 0.9500 . ?
C29 C30 1.402(3) . ?
C29 C34 1.404(3) . ?
C29 B2 1.609(3) . ?
C30 C31 1.388(3) . ?
C30 H30 0.9500 . ?
C31 C32 1.387(3) . ?
C31 H31 0.9500 . ?
C32 C33 1.390(4) . ?
C33 C34 1.386(4) . ?
C33 H33 0.9500 . ?
C34 H34 0.9500 . ?

loop_
_geom_torsion_atom_site_label_1
_geom_torsion_atom_site_label_2
_geom_torsion_atom_site_label_3
_geom_torsion_atom_site_label_4
_geom_torsion
_geom_torsion_site_symmetry_1
_geom_torsion_site_symmetry_2
_geom_torsion_site_symmetry_3
_geom_torsion_site_symmetry_4
_geom_torsion_publ_flag
C8 C3 C4 C5 -1.3(4) . . . . ?
B1 C3 C4 C5 174.4(2) . . . . ?
C3 C4 C5 C6 -1.0(4) . . . . ?
C4 C5 C6 C7 2.2(4) . . . . ?
C4 C5 C6 N3 -175.8(2) . . . . ?
O5 N3 C6 C5 -30.0(4) . . . . ?
O4 N3 C6 C5 148.6(3) . . . . ?
O5 N3 C6 C7 151.9(3) . . . . ?
O4 N3 C6 C7 -29.5(4) . . . . ?
C5 C6 C7 C8 -0.9(4) . . . . ?
N3 C6 C7 C8 177.1(2) . . . . ?
C6 C7 C8 C3 -1.6(4) . . . . ?
C4 C3 C8 C7 2.6(4) . . . . ?
B1 C3 C8 C7 -173.0(2) . . . . ?
C14 C9 C10 C11 0.2(3) . . . . ?
B3 C9 C10 C11 -178.3(2) . . . . ?
C9 C10 C11 C12 0.1(3) . . . . ?
C10 C11 C12 C13 -0.4(4) . . . . ?
C10 C11 C12 N2 177.7(2) . . . . ?
O8 N2 C12 C11 11.0(3) . . . . ?
O9 N2 C12 C11 -168.1(2) . . . . ?
O8 N2 C12 C13 -170.8(2) . . . . ?
O9 N2 C12 C13 10.1(3) . . . . ?
C11 C12 C13 C14 0.4(4) . . . . ?
N2 C12 C13 C14 -177.7(2) . . . . ?
C12 C13 C14 C9 -0.1(4) . . . . ?
C10 C9 C14 C13 -0.2(3) . . . . ?
B3 C9 C14 C13 178.3(2) . . . . ?
C19 N1 C15 C16 0.8(3) . . . . ?
B2 N1 C15 C16 -175.9(2) . . . . ?
N1 C15 C16 C17 0.3(3) . . . . ?
C15 C16 C17 C18 -1.2(3) . . . . ?
C15 C16 C17 C20 176.0(2) . . . . ?
C16 C17 C18 C19 1.0(3) . . . . ?
C20 C17 C18 C19 -176.2(2) . . . . ?
C15 N1 C19 C18 -0.9(3) . . . . ?
B2 N1 C19 C18 175.7(2) . . . . ?
C17 C18 C19 N1 0.0(4) . . . . ?
C28 C22 C23 C24 178.7(2) 5_766 . . . ?
C21 C22 C23 C24 -1.4(3) . . . . ?
C28 C22 C23 C28 -0.9(4) 5_766 . . . ?
C21 C22 C23 C28 179.1(2) . . . . ?
C22 C23 C24 C25 178.1(2) . . . . ?
C28 C23 C24 C25 -2.4(4) . . . . ?
C23 C24 C25 C26 0.8(4) . . . . ?
C24 C25 C26 C27 1.4(4) . . . . ?
C25 C26 C27 C28 -2.0(4) . . . . ?
C26 C27 C28 C22 -179.2(2) . . . 5_766 ?
C26 C27 C28 C23 0.3(4) . . . . ?
C22 C23 C28 C22 0.8(4) . . . 5_766 ?
C24 C23 C28 C22 -178.7(2) . . . 5_766 ?
C22 C23 C28 C27 -178.7(2) . . . . ?
C24 C23 C28 C27 1.8(3) . . . . ?
C34 C29 C30 C31 2.0(3) . . . . ?
B2 C29 C30 C31 -175.4(2) . . . . ?
C29 C30 C31 C32 0.1(3) . . . . ?
C30 C31 C32 C33 -2.4(3) . . . . ?
C30 C31 C32 N4 176.4(2) . . . . ?
O6 N4 C32 C31 168.8(2) . . . . ?
O7 N4 C32 C31 -11.1(3) . . . . ?
O6 N4 C32 C33 -12.4(3) . . . . ?
O7 N4 C32 C33 167.7(2) . . . . ?
C31 C32 C33 C34 2.4(4) . . . . ?
N4 C32 C33 C34 -176.4(2) . . . . ?
C32 C33 C34 C29 -0.2(4) . . . . ?
C30 C29 C34 C33 -1.9(3) . . . . ?
B2 C29 C34 C33 175.4(2) . . . . ?
B2 O2 B1 O3 0.5(3) . . . . ?
B2 O2 B1 C3 -175.87(19) . . . . ?
B3 O3 B1 O2 -4.5(3) . . . . ?
B3 O3 B1 C3 171.8(2) . . . . ?
C4 C3 B1 O2 -8.6(3) . . . . ?
C8 C3 B1 O2 166.9(2) . . . . ?
C4 C3 B1 O3 174.9(2) . . . . ?
C8 C3 B1 O3 -9.6(3) . . . . ?
B3 O1 B2 O2 0.8(3) . . . . ?
B3 O1 B2 C29 129.5(2) . . . . ?
B3 O1 B2 N1 -113.2(2) . . . . ?
B1 O2 B2 O1 1.4(3) . . . . ?
B1 O2 B2 C29 -127.0(2) . . . . ?
B1 O2 B2 N1 115.6(2) . . . . ?
C30 C29 B2 O1 40.5(3) . . . . ?
C34 C29 B2 O1 -136.8(2) . . . . ?
C30 C29 B2 O2 169.71(19) . . . . ?
C34 C29 B2 O2 -7.5(3) . . . . ?
C30 C29 B2 N1 -74.8(2) . . . . ?
C34 C29 B2 N1 107.9(2) . . . . ?
C19 N1 B2 O1 12.0(3) . . . . ?
C15 N1 B2 O1 -171.42(18) . . . . ?
C19 N1 B2 O2 -108.0(2) . . . . ?
C15 N1 B2 O2 68.6(2) . . . . ?
C19 N1 B2 C29 131.6(2) . . . . ?
C15 N1 B2 C29 -51.8(3) . . . . ?
B2 O1 B3 O3 -5.0(3) . . . . ?
B2 O1 B3 C9 173.08(19) . . . . ?
B1 O3 B3 O1 6.8(3) . . . . ?
B1 O3 B3 C9 -171.3(2) . . . . ?
C14 C9 B3 O1 178.5(2) . . . . ?
C10 C9 B3 O1 -3.1(3) . . . . ?
C14 C9 B3 O3 -3.5(3) . . . . ?
C10 C9 B3 O3 175.0(2) . . . . ?
